data_7102759
loop_
_publ_author_name
'Geier, Stephen J.'
'Stephan, Douglas W.'

_publ_section_title
;
 Rh-catalyzed P--P bond activation
;
_journal_coden_ASTM CHCOFS
_journal_issue 1
_journal_name_full
;
 Chemical Communications (Cambridge, United Kingdom)
;
_journal_page_first 99
_journal_page_last 101
_journal_paper_doi 10.1039/b712972f
_journal_year 2008
_chemical_formula_sum 'C53 H61 N2 P2 Rh'
_chemical_formula_weight 890.89
_space_group_IT_number 14
_symmetry_cell_setting monoclinic
_symmetry_space_group_name_Hall '-P 2yn'
_symmetry_space_group_name_H-M 'P 1 21/n 1'
_atom_sites_solution_hydrogens geom
_atom_sites_solution_primary direct
_atom_sites_solution_secondary difmap
_audit_creation_method SHELXL-97
_cell_angle_alpha 90.00
_cell_angle_beta 94.769(2)
_cell_angle_gamma 90.00
_cell_formula_units_Z 4
_cell_length_a 10.8591(11)
_cell_length_b 35.296(4)
_cell_length_c 12.6312(13)
_cell_measurement_temperature 273(2)
_cell_measurement_theta_max 25.0
_cell_measurement_theta_min 2.0
_cell_volume 4824.6(9)
_computing_structure_solution 'SHELXS-97 (Sheldrick, 1990)'
_diffrn_ambient_temperature 273(2)
_diffrn_measured_fraction_theta_full 0.999
_diffrn_measured_fraction_theta_max 0.999
_diffrn_radiation_monochromator graphite
_diffrn_radiation_source 'fine-focus sealed tube'
_diffrn_radiation_type MoK\a
_diffrn_radiation_wavelength 0.71073
_diffrn_reflns_av_R_equivalents 0.0506
_diffrn_reflns_av_sigmaI/netI 0.0363
_diffrn_reflns_limit_h_max 12
_diffrn_reflns_limit_h_min -12
_diffrn_reflns_limit_k_max 41
_diffrn_reflns_limit_k_min -41
_diffrn_reflns_limit_l_max 15
_diffrn_reflns_limit_l_min -15
_diffrn_reflns_number 46044
_diffrn_reflns_theta_full 25.00
_diffrn_reflns_theta_max 25.00
_diffrn_reflns_theta_min 1.72
_exptl_absorpt_coefficient_mu 0.456
_exptl_absorpt_correction_T_max 1.0000
_exptl_absorpt_correction_T_min 0.278556
_exptl_absorpt_correction_type empirical
_exptl_crystal_density_diffrn 1.227
_exptl_crystal_density_method 'not measured'
_exptl_crystal_F_000 1872
_exptl_crystal_size_max 0.31
_exptl_crystal_size_mid 0.19
_exptl_crystal_size_min 0.17
_refine_diff_density_max 0.647
_refine_diff_density_min -0.194
_refine_diff_density_rms 0.072
_refine_ls_extinction_method none
_refine_ls_goodness_of_fit_ref 1.053
_refine_ls_hydrogen_treatment constr
_refine_ls_matrix_type full
_refine_ls_number_parameters 525
_refine_ls_number_reflns 8472
_refine_ls_number_restraints 0
_refine_ls_restrained_S_all 1.053
_refine_ls_R_factor_all 0.0695
_refine_ls_R_factor_gt 0.0484
_refine_ls_shift/su_max 0.029
_refine_ls_shift/su_mean 0.000
_refine_ls_structure_factor_coef Fsqd
_refine_ls_weighting_details 'calc w=1/[\s^2^(Fo^2^)+(0.0687P)^2^+0.0997P] where P=(Fo^2^+2Fc^2^)/3'
_refine_ls_weighting_scheme calc
_refine_ls_wR_factor_gt 0.1099
_refine_ls_wR_factor_ref 0.1222
_reflns_number_gt 6281
_reflns_number_total 8472
_reflns_threshold_expression >2sigma(I)
_cod_data_source_file b712972f.txt
_cod_data_source_block RhNacNac(Ph2PPPh2)
_cod_original_sg_symbol_H-M P2(1)/n
_cod_database_code 7102759

loop_
_symmetry_equiv_pos_as_xyz
'x, y, z'
'-x+1/2, y+1/2, -z+1/2'
'-x, -y, -z'
'x-1/2, -y-1/2, z-1/2'

loop_
_atom_site_label
_atom_site_type_symbol
_atom_site_fract_x
_atom_site_fract_y
_atom_site_fract_z
_atom_site_U_iso_or_equiv
_atom_site_adp_type
_atom_site_occupancy
_atom_site_symmetry_multiplicity
_atom_site_calc_flag
_atom_site_refinement_flags
_atom_site_disorder_assembly
_atom_site_disorder_group
Rh1 Rh 0.36159(2) 0.139640(8) 0.25199(2) 0.05202(11) Uani 1 1 d . . .
P1 P 0.37166(9) 0.07847(3) 0.29604(8) 0.0561(2) Uani 1 1 d . . .
P2 P 0.36818(9) 0.11940(3) 0.42064(7) 0.0552(2) Uani 1 1 d . . .
N1 N 0.3280(3) 0.14259(8) 0.0888(2) 0.0580(7) Uani 1 1 d . . .
N2 N 0.3918(2) 0.19706(8) 0.2593(2) 0.0515(7) Uani 1 1 d . . .
C1 C 0.2864(4) 0.10873(11) 0.0326(3) 0.0641(10) Uani 1 1 d . . .
C2 C 0.3746(4) 0.08316(12) -0.0007(3) 0.0719(11) Uani 1 1 d . . .
C3 C 0.3314(5) 0.05176(14) -0.0589(4) 0.0910(14) Uani 1 1 d . . .
H3A H 0.3879 0.0347 -0.0834 0.109 Uiso 1 1 calc R . .
C4 C 0.2068(6) 0.04529(15) -0.0811(4) 0.0991(16) Uani 1 1 d . . .
H4A H 0.1797 0.0239 -0.1191 0.119 Uiso 1 1 calc R . .
C5 C 0.1228(5) 0.07069(14) -0.0467(4) 0.0911(14) Uani 1 1 d . . .
H5A H 0.0389 0.0661 -0.0621 0.109 Uiso 1 1 calc R . .
C6 C 0.1589(4) 0.10272(12) 0.0096(3) 0.0755(11) Uani 1 1 d . . .
C7 C 0.5108(4) 0.08950(14) 0.0231(4) 0.0825(12) Uani 1 1 d . . .
H7A H 0.5213 0.1009 0.0941 0.099 Uiso 1 1 calc R . .
C8 C 0.5873(5) 0.05327(16) 0.0283(4) 0.1148(19) Uani 1 1 d . . .
H8A H 0.5531 0.0356 0.0757 0.172 Uiso 1 1 calc R . .
H8B H 0.6710 0.0591 0.0537 0.172 Uiso 1 1 calc R . .
H8C H 0.5861 0.0423 -0.0414 0.172 Uiso 1 1 calc R . .
C9 C 0.5655(6) 0.1178(2) -0.0530(6) 0.145(3) Uani 1 1 d . . .
H9A H 0.5172 0.1406 -0.0562 0.218 Uiso 1 1 calc R . .
H9B H 0.5642 0.1068 -0.1226 0.218 Uiso 1 1 calc R . .
H9C H 0.6491 0.1236 -0.0276 0.218 Uiso 1 1 calc R . .
C10 C 0.0632(5) 0.12980(16) 0.0453(5) 0.1024(17) Uani 1 1 d . . .
H10A H 0.1056 0.1527 0.0731 0.123 Uiso 1 1 calc R . .
C11 C -0.0327(6) 0.14159(18) -0.0455(6) 0.138(2) Uani 1 1 d . . .
H11A H 0.0088 0.1528 -0.1020 0.207 Uiso 1 1 calc R . .
H11B H -0.0890 0.1596 -0.0194 0.207 Uiso 1 1 calc R . .
H11C H -0.0778 0.1197 -0.0718 0.207 Uiso 1 1 calc R . .
C12 C -0.0032(6) 0.1121(3) 0.1339(5) 0.165(3) Uani 1 1 d . . .
H12A H 0.0562 0.1046 0.1907 0.247 Uiso 1 1 calc R . .
H12B H -0.0482 0.0902 0.1073 0.247 Uiso 1 1 calc R . .
H12C H -0.0595 0.1301 0.1599 0.247 Uiso 1 1 calc R . .
C13 C 0.3026(5) 0.17274(13) -0.0894(3) 0.0896(14) Uani 1 1 d . . .
H13A H 0.3091 0.1472 -0.1144 0.134 Uiso 1 1 calc R . .
H13B H 0.3592 0.1886 -0.1235 0.134 Uiso 1 1 calc R . .
H13C H 0.2198 0.1817 -0.1058 0.134 Uiso 1 1 calc R . .
C14 C 0.3338(4) 0.17381(11) 0.0306(3) 0.0639(9) Uani 1 1 d . . .
C15 C 0.3671(3) 0.20932(11) 0.0718(3) 0.0640(9) Uani 1 1 d . . .
H15A H 0.3736 0.2283 0.0216 0.077 Uiso 1 1 calc R . .
C16 C 0.3918(3) 0.22046(10) 0.1766(3) 0.0581(9) Uani 1 1 d . . .
C17 C 0.4192(4) 0.26257(11) 0.1932(3) 0.0744(11) Uani 1 1 d . . .
H17A H 0.3824 0.2712 0.2554 0.112 Uiso 1 1 calc R . .
H17B H 0.3854 0.2766 0.1324 0.112 Uiso 1 1 calc R . .
H17C H 0.5070 0.2664 0.2024 0.112 Uiso 1 1 calc R . .
C18 C 0.4320(3) 0.21357(10) 0.3607(3) 0.0576(9) Uani 1 1 d . . .
C19 C 0.3455(4) 0.22835(12) 0.4250(3) 0.0689(10) Uani 1 1 d . . .
C20 C 0.3885(5) 0.24753(13) 0.5162(4) 0.0891(14) Uani 1 1 d . . .
H20A H 0.3320 0.2578 0.5596 0.107 Uiso 1 1 calc R . .
C21 C 0.5114(6) 0.25175(14) 0.5440(4) 0.0931(15) Uani 1 1 d . . .
H21A H 0.5381 0.2656 0.6043 0.112 Uiso 1 1 calc R . .
C22 C 0.5959(4) 0.23556(14) 0.4828(4) 0.0855(13) Uani 1 1 d . . .
H22A H 0.6798 0.2381 0.5033 0.103 Uiso 1 1 calc R . .
C23 C 0.5591(4) 0.21539(11) 0.3909(3) 0.0673(10) Uani 1 1 d . . .
C24 C 0.2072(4) 0.22369(17) 0.3962(4) 0.1007(16) Uani 1 1 d . . .
H24A H 0.1957 0.2029 0.3450 0.121 Uiso 1 1 calc R . .
C25 C 0.1359(5) 0.21399(16) 0.4911(5) 0.1171(19) Uani 1 1 d . . .
H25A H 0.0498 0.2114 0.4683 0.176 Uiso 1 1 calc R . .
H25B H 0.1465 0.2339 0.5429 0.176 Uiso 1 1 calc R . .
H25C H 0.1664 0.1906 0.5219 0.176 Uiso 1 1 calc R . .
C26 C 0.1516(6) 0.2585(3) 0.3452(7) 0.189(4) Uani 1 1 d . . .
H26A H 0.0647 0.2546 0.3282 0.283 Uiso 1 1 calc R . .
H26B H 0.1905 0.2638 0.2812 0.283 Uiso 1 1 calc R . .
H26C H 0.1639 0.2795 0.3931 0.283 Uiso 1 1 calc R . .
C27 C 0.6528(4) 0.19626(16) 0.3263(4) 0.0904(14) Uani 1 1 d . . .
H27A H 0.6074 0.1800 0.2737 0.109 Uiso 1 1 calc R . .
C28 C 0.7436(5) 0.17187(16) 0.3911(5) 0.1151(19) Uani 1 1 d . . .
H28A H 0.8001 0.1607 0.3456 0.173 Uiso 1 1 calc R . .
H28B H 0.7001 0.1523 0.4252 0.173 Uiso 1 1 calc R . .
H28C H 0.7887 0.1871 0.4441 0.173 Uiso 1 1 calc R . .
C29 C 0.7277(7) 0.2236(2) 0.2672(6) 0.180(4) Uani 1 1 d . . .
H29A H 0.7851 0.2098 0.2280 0.270 Uiso 1 1 calc R . .
H29B H 0.7722 0.2402 0.3168 0.270 Uiso 1 1 calc R . .
H29C H 0.6737 0.2382 0.2190 0.270 Uiso 1 1 calc R . .
C30 C 0.5170(4) 0.05213(11) 0.3029(3) 0.0643(9) Uani 1 1 d . . .
C31 C 0.6258(4) 0.07241(14) 0.2973(3) 0.0792(12) Uani 1 1 d . . .
H31A H 0.6227 0.0985 0.2868 0.095 Uiso 1 1 calc R . .
C32 C 0.7376(5) 0.05430(19) 0.3070(4) 0.0991(16) Uani 1 1 d . . .
H32A H 0.8101 0.0682 0.3050 0.119 Uiso 1 1 calc R . .
C33 C 0.7436(6) 0.0155(2) 0.3198(4) 0.114(2) Uani 1 1 d . . .
H33A H 0.8197 0.0032 0.3265 0.137 Uiso 1 1 calc R . .
C34 C 0.6373(6) -0.00480(16) 0.3226(4) 0.1034(17) Uani 1 1 d . . .
H34A H 0.6408 -0.0310 0.3297 0.124 Uiso 1 1 calc R . .
C35 C 0.5243(5) 0.01338(13) 0.3149(4) 0.0829(12) Uani 1 1 d . . .
H35A H 0.4523 -0.0007 0.3179 0.100 Uiso 1 1 calc R . .
C36 C 0.2554(3) 0.04116(10) 0.2973(3) 0.0611(9) Uani 1 1 d . . .
C37 C 0.2064(5) 0.02798(14) 0.2017(4) 0.1014(17) Uani 1 1 d . . .
H37A H 0.2322 0.0384 0.1396 0.122 Uiso 1 1 calc R . .
C38 C 0.1192(6) -0.00045(16) 0.1954(5) 0.123(2) Uani 1 1 d . . .
H38A H 0.0876 -0.0093 0.1292 0.148 Uiso 1 1 calc R . .
C39 C 0.0794(5) -0.01562(14) 0.2845(6) 0.1040(18) Uani 1 1 d . . .
H39A H 0.0201 -0.0347 0.2800 0.125 Uiso 1 1 calc R . .
C40 C 0.1265(5) -0.00280(13) 0.3808(5) 0.0932(15) Uani 1 1 d . . .
H40A H 0.0989 -0.0130 0.4424 0.112 Uiso 1 1 calc R . .
C41 C 0.2162(4) 0.02567(12) 0.3878(4) 0.0804(12) Uani 1 1 d . . .
H41A H 0.2491 0.0341 0.4539 0.096 Uiso 1 1 calc R . .
C42 C 0.4936(3) 0.11687(11) 0.5255(3) 0.0598(9) Uani 1 1 d . . .
C43 C 0.5236(4) 0.14964(13) 0.5818(3) 0.0813(12) Uani 1 1 d . . .
H43A H 0.4801 0.1719 0.5653 0.098 Uiso 1 1 calc R . .
C44 C 0.6174(5) 0.14962(17) 0.6623(4) 0.1001(16) Uani 1 1 d . . .
H44A H 0.6376 0.1719 0.6992 0.120 Uiso 1 1 calc R . .
C45 C 0.6811(4) 0.1171(2) 0.6882(4) 0.0995(17) Uani 1 1 d . . .
H45A H 0.7446 0.1172 0.7424 0.119 Uiso 1 1 calc R . .
C46 C 0.6513(4) 0.08443(17) 0.6348(4) 0.0958(15) Uani 1 1 d . . .
H46A H 0.6942 0.0623 0.6530 0.115 Uiso 1 1 calc R . .
C47 C 0.5576(4) 0.08402(14) 0.5535(3) 0.0791(12) Uani 1 1 d . . .
H47A H 0.5376 0.0616 0.5176 0.095 Uiso 1 1 calc R . .
C48 C 0.2315(3) 0.11460(10) 0.4951(3) 0.0620(9) Uani 1 1 d . . .
C49 C 0.1152(4) 0.11596(13) 0.4405(4) 0.0767(11) Uani 1 1 d . . .
H49A H 0.1077 0.1196 0.3673 0.092 Uiso 1 1 calc R . .
C50 C 0.0106(4) 0.11197(15) 0.4945(5) 0.0978(15) Uani 1 1 d . . .
H50A H -0.0668 0.1120 0.4571 0.117 Uiso 1 1 calc R . .
C51 C 0.0197(5) 0.10794(16) 0.6016(5) 0.1089(18) Uani 1 1 d . . .
H51A H -0.0515 0.1057 0.6374 0.131 Uiso 1 1 calc R . .
C52 C 0.1329(5) 0.10721(15) 0.6571(4) 0.0986(15) Uani 1 1 d . . .
H52A H 0.1389 0.1048 0.7307 0.118 Uiso 1 1 calc R . .
C53 C 0.2378(4) 0.11003(12) 0.6043(3) 0.0758(11) Uani 1 1 d . . .
H53A H 0.3147 0.1089 0.6426 0.091 Uiso 1 1 calc R . .

loop_
_atom_site_aniso_label
_atom_site_aniso_U_11
_atom_site_aniso_U_22
_atom_site_aniso_U_33
_atom_site_aniso_U_23
_atom_site_aniso_U_13
_atom_site_aniso_U_12
Rh1 0.05573(17) 0.05222(17) 0.04801(16) -0.00063(12) 0.00368(11) -0.00273(13)
P1 0.0606(6) 0.0527(5) 0.0551(5) -0.0017(4) 0.0046(4) -0.0037(4)
P2 0.0592(5) 0.0562(5) 0.0504(5) 0.0001(4) 0.0049(4) -0.0025(4)
N1 0.0626(18) 0.0644(19) 0.0470(16) -0.0026(14) 0.0043(13) -0.0019(15)
N2 0.0546(16) 0.0460(15) 0.0542(17) 0.0000(13) 0.0056(13) -0.0013(12)
C1 0.082(3) 0.063(2) 0.047(2) -0.0027(17) 0.0040(18) -0.003(2)
C2 0.093(3) 0.069(3) 0.053(2) -0.0086(19) 0.006(2) 0.005(2)
C3 0.120(4) 0.081(3) 0.072(3) -0.016(2) 0.009(3) 0.014(3)
C4 0.136(5) 0.081(3) 0.077(3) -0.020(3) -0.012(3) -0.015(3)
C5 0.096(3) 0.095(4) 0.078(3) -0.014(3) -0.013(3) -0.012(3)
C6 0.079(3) 0.079(3) 0.066(3) -0.017(2) -0.005(2) -0.004(2)
C7 0.086(3) 0.094(3) 0.069(3) -0.006(2) 0.017(2) 0.015(3)
C8 0.113(4) 0.129(5) 0.101(4) -0.033(3) 0.005(3) 0.036(4)
C9 0.102(4) 0.178(7) 0.164(6) 0.049(5) 0.060(4) 0.013(4)
C10 0.075(3) 0.114(4) 0.116(4) -0.042(3) -0.006(3) -0.004(3)
C11 0.106(4) 0.141(6) 0.162(7) 0.001(5) -0.020(4) 0.025(4)
C12 0.121(5) 0.271(11) 0.103(5) -0.020(6) 0.018(4) 0.052(6)
C13 0.120(4) 0.095(3) 0.052(2) 0.007(2) -0.004(2) -0.003(3)
C14 0.065(2) 0.073(3) 0.053(2) 0.0028(19) 0.0032(17) 0.0020(19)
C15 0.071(2) 0.064(2) 0.057(2) 0.0124(18) 0.0058(18) 0.0001(19)
C16 0.0525(19) 0.056(2) 0.066(2) 0.0045(18) 0.0023(17) 0.0021(16)
C17 0.083(3) 0.061(2) 0.079(3) 0.009(2) 0.007(2) -0.005(2)
C18 0.069(2) 0.0480(19) 0.056(2) -0.0005(16) 0.0058(17) -0.0063(16)
C19 0.078(3) 0.069(2) 0.060(2) -0.0126(19) 0.009(2) -0.003(2)
C20 0.105(4) 0.088(3) 0.076(3) -0.020(3) 0.016(3) 0.001(3)
C21 0.124(4) 0.081(3) 0.073(3) -0.022(2) 0.002(3) -0.014(3)
C22 0.083(3) 0.088(3) 0.082(3) -0.001(3) -0.015(2) -0.025(2)
C23 0.067(2) 0.069(2) 0.065(2) 0.0002(19) -0.0034(19) -0.0104(19)
C24 0.083(3) 0.135(5) 0.086(3) -0.038(3) 0.016(3) 0.013(3)
C25 0.110(4) 0.097(4) 0.149(5) 0.002(4) 0.037(4) 0.001(3)
C26 0.092(4) 0.269(10) 0.206(9) 0.137(8) 0.024(5) 0.035(5)
C27 0.061(3) 0.121(4) 0.088(3) -0.021(3) -0.007(2) 0.000(3)
C28 0.091(4) 0.115(4) 0.143(5) 0.025(4) 0.031(3) 0.014(3)
C29 0.170(7) 0.215(8) 0.170(7) 0.106(6) 0.100(6) 0.080(6)
C30 0.070(2) 0.067(2) 0.056(2) -0.0043(18) 0.0071(18) 0.0018(19)
C31 0.071(3) 0.093(3) 0.074(3) -0.011(2) 0.008(2) 0.003(2)
C32 0.068(3) 0.141(5) 0.089(4) -0.019(3) 0.009(2) 0.006(3)
C33 0.089(4) 0.162(6) 0.089(4) -0.012(4) 0.003(3) 0.053(4)
C34 0.112(4) 0.093(4) 0.106(4) 0.001(3) 0.015(3) 0.041(3)
C35 0.095(3) 0.072(3) 0.083(3) -0.003(2) 0.013(2) 0.014(2)
C36 0.061(2) 0.053(2) 0.069(2) 0.0025(18) 0.0052(18) -0.0030(17)
C37 0.126(4) 0.092(3) 0.083(3) 0.011(3) -0.013(3) -0.042(3)
C38 0.148(5) 0.096(4) 0.117(5) 0.013(3) -0.040(4) -0.054(4)
C39 0.075(3) 0.073(3) 0.162(6) 0.009(4) -0.008(3) -0.017(2)
C40 0.093(3) 0.074(3) 0.118(4) 0.013(3) 0.043(3) -0.008(3)
C41 0.094(3) 0.067(3) 0.082(3) 0.003(2) 0.016(2) -0.010(2)
C42 0.060(2) 0.070(2) 0.049(2) 0.0042(18) 0.0046(16) -0.0052(18)
C43 0.101(3) 0.079(3) 0.062(3) 0.003(2) -0.003(2) -0.015(2)
C44 0.109(4) 0.119(4) 0.069(3) -0.006(3) -0.009(3) -0.036(3)
C45 0.066(3) 0.169(6) 0.061(3) 0.005(3) -0.007(2) -0.010(3)
C46 0.080(3) 0.130(4) 0.076(3) 0.004(3) -0.005(2) 0.028(3)
C47 0.082(3) 0.090(3) 0.064(3) -0.004(2) -0.002(2) 0.007(2)
C48 0.065(2) 0.055(2) 0.067(2) 0.0028(18) 0.0113(18) 0.0033(17)
C49 0.066(3) 0.086(3) 0.078(3) 0.002(2) 0.007(2) 0.005(2)
C50 0.061(3) 0.109(4) 0.123(4) 0.003(3) 0.008(3) 0.003(3)
C51 0.088(4) 0.120(5) 0.125(5) 0.017(4) 0.047(4) 0.000(3)
C52 0.095(4) 0.120(4) 0.086(3) 0.014(3) 0.034(3) -0.002(3)
C53 0.076(3) 0.086(3) 0.066(3) 0.009(2) 0.016(2) 0.001(2)

loop_
_atom_type_symbol
_atom_type_description
_atom_type_scat_dispersion_real
_atom_type_scat_dispersion_imag
_atom_type_scat_source
C C 0.0033 0.0016 'International Tables Vol C Tables 4.2.6.8 and 6.1.1.4'
H H 0.0000 0.0000 'International Tables Vol C Tables 4.2.6.8 and 6.1.1.4'
N N 0.0061 0.0033 'International Tables Vol C Tables 4.2.6.8 and 6.1.1.4'
P P 0.1023 0.0942 'International Tables Vol C Tables 4.2.6.8 and 6.1.1.4'
Rh Rh -1.1178 0.9187 'International Tables Vol C Tables 4.2.6.8 and 6.1.1.4'

loop_
_geom_angle_atom_site_label_1
_geom_angle_atom_site_label_2
_geom_angle_atom_site_label_3
_geom_angle
_geom_angle_site_symmetry_1
_geom_angle_site_symmetry_3
_geom_angle_publ_flag
N2 Rh1 N1 90.52(11) . . ?
N2 Rh1 P1 160.02(8) . . ?
N1 Rh1 P1 107.38(9) . . ?
N2 Rh1 P2 106.23(8) . . ?
N1 Rh1 P2 162.38(9) . . ?
P1 Rh1 P2 57.14(4) . . ?
C36 P1 C30 103.15(18) . . ?
C36 P1 P2 115.24(13) . . ?
C30 P1 P2 112.14(13) . . ?
C36 P1 Rh1 132.94(13) . . ?
C30 P1 Rh1 121.91(13) . . ?
P2 P1 Rh1 61.72(4) . . ?
C42 P2 C48 102.22(17) . . ?
C42 P2 P1 116.35(13) . . ?
C48 P2 P1 112.35(13) . . ?
C42 P2 Rh1 132.00(12) . . ?
C48 P2 Rh1 123.67(13) . . ?
P1 P2 Rh1 61.14(4) . . ?
C14 N1 C1 116.2(3) . . ?
C14 N1 Rh1 125.5(3) . . ?
C1 N1 Rh1 118.1(2) . . ?
C16 N2 C18 115.3(3) . . ?
C16 N2 Rh1 126.0(2) . . ?
C18 N2 Rh1 118.3(2) . . ?
C2 C1 C6 121.7(4) . . ?
C2 C1 N1 119.1(4) . . ?
C6 C1 N1 119.3(3) . . ?
C3 C2 C1 117.5(4) . . ?
C3 C2 C7 120.6(4) . . ?
C1 C2 C7 121.9(4) . . ?
C4 C3 C2 121.5(5) . . ?
C5 C4 C3 119.6(5) . . ?
C4 C5 C6 122.1(5) . . ?
C5 C6 C1 117.7(4) . . ?
C5 C6 C10 120.1(4) . . ?
C1 C6 C10 122.3(4) . . ?
C2 C7 C8 114.1(4) . . ?
C2 C7 C9 113.3(4) . . ?
C8 C7 C9 109.5(4) . . ?
C6 C10 C12 109.9(5) . . ?
C6 C10 C11 112.9(5) . . ?
C12 C10 C11 109.2(5) . . ?
N1 C14 C15 124.2(3) . . ?
N1 C14 C13 120.8(4) . . ?
C15 C14 C13 115.0(4) . . ?
C16 C15 C14 129.5(4) . . ?
N2 C16 C15 124.1(3) . . ?
N2 C16 C17 120.6(3) . . ?
C15 C16 C17 115.3(3) . . ?
C19 C18 C23 121.4(4) . . ?
C19 C18 N2 120.0(3) . . ?
C23 C18 N2 118.6(3) . . ?
C20 C19 C18 118.1(4) . . ?
C20 C19 C24 120.6(4) . . ?
C18 C19 C24 121.3(4) . . ?
C21 C20 C19 121.7(5) . . ?
C20 C21 C22 119.8(4) . . ?
C21 C22 C23 121.5(4) . . ?
C22 C23 C18 117.3(4) . . ?
C22 C23 C27 121.2(4) . . ?
C18 C23 C27 121.6(3) . . ?
C26 C24 C25 108.2(5) . . ?
C26 C24 C19 111.7(5) . . ?
C25 C24 C19 113.2(4) . . ?
C29 C27 C28 106.4(4) . . ?
C29 C27 C23 113.4(5) . . ?
C28 C27 C23 113.7(4) . . ?
C35 C30 C31 118.4(4) . . ?
C35 C30 P1 123.5(3) . . ?
C31 C30 P1 118.1(3) . . ?
C32 C31 C30 120.5(5) . . ?
C31 C32 C33 120.4(5) . . ?
C34 C33 C32 119.6(5) . . ?
C33 C34 C35 120.3(5) . . ?
C30 C35 C34 120.8(5) . . ?
C37 C36 C41 118.6(4) . . ?
C37 C36 P1 117.3(3) . . ?
C41 C36 P1 124.1(3) . . ?
C36 C37 C38 121.2(5) . . ?
C39 C38 C37 120.5(5) . . ?
C38 C39 C40 119.5(5) . . ?
C39 C40 C41 120.3(5) . . ?
C36 C41 C40 120.0(5) . . ?
C47 C42 C43 118.6(4) . . ?
C47 C42 P2 123.8(3) . . ?
C43 C42 P2 117.6(3) . . ?
C44 C43 C42 120.5(5) . . ?
C45 C44 C43 120.3(5) . . ?
C46 C45 C44 119.9(5) . . ?
C45 C46 C47 120.4(5) . . ?
C42 C47 C46 120.3(4) . . ?
C53 C48 C49 117.8(4) . . ?
C53 C48 P2 123.2(3) . . ?
C49 C48 P2 119.0(3) . . ?
C50 C49 C48 120.2(4) . . ?
C51 C50 C49 120.7(5) . . ?
C50 C51 C52 120.1(5) . . ?
C51 C52 C53 120.0(5) . . ?
C52 C53 C48 121.2(4) . . ?

loop_
_geom_bond_atom_site_label_1
_geom_bond_atom_site_label_2
_geom_bond_distance
_geom_bond_site_symmetry_2
_geom_bond_publ_flag
Rh1 N2 2.054(3) . ?
Rh1 N1 2.065(3) . ?
Rh1 P1 2.2300(10) . ?
Rh1 P2 2.2424(10) . ?
P1 C36 1.825(4) . ?
P1 C30 1.828(4) . ?
P1 P2 2.1390(14) . ?
P2 C42 1.821(4) . ?
P2 C48 1.830(4) . ?
N1 C14 1.329(5) . ?
N1 C1 1.444(5) . ?
N2 C16 1.331(4) . ?
N2 C18 1.441(4) . ?
C1 C2 1.406(5) . ?
C1 C6 1.407(6) . ?
C2 C3 1.390(6) . ?
C2 C7 1.501(6) . ?
C3 C4 1.378(7) . ?
C4 C5 1.375(7) . ?
C5 C6 1.376(6) . ?
C6 C10 1.508(6) . ?
C7 C8 1.524(6) . ?
C7 C9 1.539(7) . ?
C10 C12 1.517(9) . ?
C10 C11 1.541(8) . ?
C13 C14 1.526(5) . ?
C14 C15 1.393(5) . ?
C15 C16 1.385(5) . ?
C16 C17 1.527(5) . ?
C18 C19 1.393(5) . ?
C18 C23 1.403(5) . ?
C19 C20 1.384(6) . ?
C19 C24 1.524(6) . ?
C20 C21 1.359(7) . ?
C21 C22 1.373(7) . ?
C22 C23 1.393(6) . ?
C23 C27 1.515(6) . ?
C24 C26 1.491(8) . ?
C24 C25 1.518(7) . ?
C27 C29 1.499(8) . ?
C27 C28 1.500(7) . ?
C30 C35 1.378(6) . ?
C30 C31 1.389(6) . ?
C31 C32 1.368(6) . ?
C32 C33 1.381(8) . ?
C33 C34 1.360(8) . ?
C34 C35 1.381(7) . ?
C36 C37 1.360(6) . ?
C36 C41 1.367(5) . ?
C37 C38 1.377(7) . ?
C38 C39 1.350(8) . ?
C39 C40 1.357(7) . ?
C40 C41 1.397(6) . ?
C42 C47 1.383(6) . ?
C42 C43 1.383(6) . ?
C43 C44 1.379(6) . ?
C44 C45 1.367(8) . ?
C45 C46 1.360(7) . ?
C46 C47 1.384(6) . ?
C48 C53 1.386(5) . ?
C48 C49 1.389(5) . ?
C49 C50 1.380(6) . ?
C50 C51 1.356(7) . ?
C51 C52 1.364(7) . ?
C52 C53 1.371(6) . ?
